data_1520595
loop_
_publ_author_name
'Mercado-Marin, Eduardo V'
'Sarpong, Richmond'

_publ_section_title
;
 Unified Approach to Prenylated Indole Alkaloids: Total Syntheses of
 (-)-17-Hydroxy-Citrinalin B, (+)-Stephacidin A, and (+)-Notoamide I.
;
_journal_issue 8
_journal_name_full 'Chemical science (Royal Society of Chemistry : 2010)'
_journal_page_first 5048
_journal_page_last 5052
_journal_paper_doi 10.1039/C5SC01977J
_journal_volume 6
_journal_year 2015
_chemical_absolute_configuration ad
_chemical_formula_sum 'C15 H20 N2 O3'
_chemical_formula_weight 276.33
_chemical_name_common EM03-093B
_chemical_name_systematic
; 
 sarpong38 
;
_space_group.centring_type P

_space_group_crystal_system monoclinic
_space_group_IT_number 4
_space_group_name_Hall 'P 2yb'
_space_group_name_H-M_alt 'P 1 21 1'
_symmetry_space_group_name_Hall 'P 2yb'
_symmetry_space_group_name_H-M 'P 1 21 1'
_atom_sites_solution_hydrogens geom
_atom_sites_solution_primary direct
_atom_sites_solution_secondary difmap
_audit_creation_method SHELXL-2012
_audit_update_record
;
2015-05-13 deposited with the CCDC.
2015-06-18 downloaded from the CCDC.
;
_cell_angle_alpha 90
_cell_angle_beta 98.464(4)
_cell_angle_gamma 90
_cell_formula_units_Z 2
_cell_length_a 7.9384(5)
_cell_length_b 7.0246(5)
_cell_length_c 12.9394(8)
_cell_measurement_reflns_used 7066
_cell_measurement_temperature 100(2)
_cell_measurement_theta_max 68.29
_cell_measurement_theta_min 3.45
_cell_volume 713.70(8)
_computing_cell_refinement 'Bruker SAINT'
_computing_data_collection 'Bruker APEX2'
_computing_data_reduction 'Bruker SAINT'
_computing_molecular_graphics ORTEP-32
_computing_publication_material WinGX
_computing_structure_refinement SHELXL-2012
_computing_structure_solution SIR-2011
_diffrn_ambient_temperature 100(2)
_diffrn_detector_area_resol_mean 8.366
_diffrn_measured_fraction_theta_full 0.999
_diffrn_measured_fraction_theta_max 0.996
_diffrn_measurement_device_type 'Bruker APEX-II CCD'
_diffrn_measurement_method 'phi and omega scans'
_diffrn_radiation_type CuK\a
_diffrn_radiation_wavelength 1.54178
_diffrn_reflns_av_R_equivalents 0.0262
_diffrn_reflns_av_unetI/netI 0.0220
_diffrn_reflns_Laue_measured_fraction_full 0.999
_diffrn_reflns_Laue_measured_fraction_max 0.996
_diffrn_reflns_limit_h_max 9
_diffrn_reflns_limit_h_min -9
_diffrn_reflns_limit_k_max 7
_diffrn_reflns_limit_k_min -8
_diffrn_reflns_limit_l_max 15
_diffrn_reflns_limit_l_min -15
_diffrn_reflns_number 10468
_diffrn_reflns_point_group_measured_fraction_full 0.973
_diffrn_reflns_point_group_measured_fraction_max 0.966
_diffrn_reflns_theta_full 67.000
_diffrn_reflns_theta_max 68.368
_diffrn_reflns_theta_min 3.453
_diffrn_source 'microfocus rotating anode'
_exptl_absorpt_coefficient_mu 0.734
_exptl_absorpt_correction_T_max 0.929
_exptl_absorpt_correction_T_min 0.864
_exptl_absorpt_correction_type multi-scan
_exptl_absorpt_process_details SADABS
_exptl_crystal_colour colorless
_exptl_crystal_density_diffrn 1.286
_exptl_crystal_description blade
_exptl_crystal_F_000 296
_exptl_crystal_size_max 0.100
_exptl_crystal_size_mid 0.040
_exptl_crystal_size_min 0.020
_refine_diff_density_max 0.648
_refine_diff_density_min -0.174
_refine_diff_density_rms 0.048
_refine_ls_abs_structure_details
; 
 Flack x determined using 1051 quotients [(I+)-(I-)]/[(I+)+(I-)] 
 (Parsons and Flack (2004), Acta Cryst. A60, s61). 
;
_refine_ls_abs_structure_Flack 0.09(8)
_refine_ls_extinction_method none
_refine_ls_goodness_of_fit_ref 1.067
_refine_ls_hydrogen_treatment constr
_refine_ls_matrix_type full
_refine_ls_number_parameters 184
_refine_ls_number_reflns 2538
_refine_ls_number_restraints 1
_refine_ls_restrained_S_all 1.067
_refine_ls_R_factor_all 0.0403
_refine_ls_R_factor_gt 0.0390
_refine_ls_shift/su_max 0.000
_refine_ls_shift/su_mean 0.000
_refine_ls_structure_factor_coef Fsqd
_refine_ls_weighting_details
; 
 w=1/[\s^2^(Fo^2^)+(0.0709P)^2^+0.1688P] 
 where P=(Fo^2^+2Fc^2^)/3 
;
_refine_ls_weighting_scheme calc
_refine_ls_wR_factor_gt 0.1064
_refine_ls_wR_factor_ref 0.1078
_reflns_Friedel_coverage 0.783
_reflns_Friedel_fraction_full 0.942
_reflns_Friedel_fraction_max 0.931
_reflns_number_gt 2449
_reflns_number_total 2538
_reflns_threshold_expression 'I > 2\s(I)'
_cod_data_source_file c5sc01977j2.cif
_cod_data_source_block sarpong38
_cod_depositor_comments
;Adding full bibliography for 1520595--1520596.cif.

 Adding full bibliography for 1520595--1520596.cif.

The following automatic conversions were performed:

'_space_group.centring_type' value 'primitive' was replaced with the
value 'P' as specified in the replacement file
'/home/antanas/src/cod-tools/trunk/data/replacement-values/replacement_values.lst'.

Automatic conversion script
Id: cif_fix_values 5642 2017-10-24 12:04:52Z antanas 
;
_cod_original_cell_volume 713.69(8)
_cod_database_code 1520595
_shelx_space_group_comment
; 
The symmetry employed for this shelxl refinement is uniquely defined 
by the following loop, which should always be used as a source of 
symmetry information in preference to the above space-group names. 
They are only intended as comments. 
;
_shelx_estimated_absorpt_t_min 0.930
_shelx_estimated_absorpt_t_max 0.985
_shelxl_version_number 2012-9

loop_
_space_group_symop_operation_xyz
'x, y, z'
'-x, y+1/2, -z'

loop_
_atom_site_label
_atom_site_type_symbol
_atom_site_fract_x
_atom_site_fract_y
_atom_site_fract_z
_atom_site_U_iso_or_equiv
_atom_site_adp_type
_atom_site_occupancy
_atom_site_site_symmetry_order
_atom_site_calc_flag
_atom_site_refinement_flags_posn
_atom_site_refinement_flags_adp
C1 C 0.3422(3) 0.9265(4) 0.7290(2) 0.0213(6) Uani 1 1 d . .
C2 C 0.4152(3) 1.0654(4) 0.6533(2) 0.0252(6) Uani 1 1 d . .
H2A H 0.4373 1.1907 0.6877 0.030 Uiso 1 1 calc R U
H2B H 0.5247 1.0153 0.6368 0.030 Uiso 1 1 calc R U
C3 C 0.2904(3) 1.0899(5) 0.5523(2) 0.0303(6) Uani 1 1 d . .
H3A H 0.3418 1.1742 0.5042 0.036 Uiso 1 1 calc R U
H3B H 0.2693 0.9645 0.5179 0.036 Uiso 1 1 calc R U
C4 C 0.1232(3) 1.1738(4) 0.5726(2) 0.0272(6) Uani 1 1 d . .
C5 C 0.0650(3) 1.1278(4) 0.67858(19) 0.0236(6) Uani 1 1 d . .
C6 C 0.1430(3) 0.9323(4) 0.7160(2) 0.0212(5) Uani 1 1 d . .
H6 H 0.1032 0.8411 0.6583 0.025 Uiso 1 1 calc R U
C7 C 0.0845(3) 0.8469(4) 0.8138(2) 0.0236(5) Uani 1 1 d . .
H7A H -0.0412 0.8551 0.8067 0.028 Uiso 1 1 calc R U
H7B H 0.1162 0.7106 0.8185 0.028 Uiso 1 1 calc R U
C8 C 0.1608(3) 0.9456(4) 0.9136(2) 0.0251(6) Uani 1 1 d . .
H8 H 0.1077 1.0742 0.9164 0.030 Uiso 1 1 calc R U
C9 C 0.1460(3) 0.8392(5) 1.0146(2) 0.0288(6) Uani 1 1 d . .
H9 H 0.0307 0.8590 1.0353 0.035 Uiso 1 1 calc R U
C10 C 0.2824(4) 0.9376(5) 1.0920(2) 0.0315(6) Uani 1 1 d . .
H10A H 0.3185 0.8555 1.1534 0.038 Uiso 1 1 calc R U
H10B H 0.2396 1.0597 1.1162 0.038 Uiso 1 1 calc R U
C11 C 0.4310(4) 0.9715(4) 1.0300(2) 0.0278(6) Uani 1 1 d . .
H11A H 0.4860 1.0961 1.0479 0.033 Uiso 1 1 calc R U
H11B H 0.5175 0.8696 1.0436 0.033 Uiso 1 1 calc R U
C12 C 0.4368(3) 0.9595(4) 0.84078(19) 0.0217(5) Uani 1 1 d . .
C13 C 0.3927(3) 0.7318(4) 0.7019(2) 0.0262(6) Uani 1 1 d . .
C14 C 0.1176(4) 1.3004(4) 0.7498(2) 0.0298(6) Uani 1 1 d . .
H14A H 0.0848 1.4182 0.7114 0.045 Uiso 1 1 calc R U
H14B H 0.2412 1.2989 0.7713 0.045 Uiso 1 1 calc R U
H14C H 0.0602 1.2938 0.8117 0.045 Uiso 1 1 calc R U
C15 C -0.1302(3) 1.1140(5) 0.6608(2) 0.0310(6) Uani 1 1 d . .
H15A H -0.1710 1.0955 0.7279 0.047 Uiso 1 1 calc R U
H15B H -0.1656 1.0060 0.6147 0.047 Uiso 1 1 calc R U
H15C H -0.1785 1.2317 0.6282 0.047 Uiso 1 1 calc R U
N1 N 0.3476(3) 0.9679(3) 0.92025(16) 0.0231(5) Uani 1 1 d . .
N2 N 0.4323(3) 0.5815(4) 0.6786(2) 0.0397(7) Uani 1 1 d . .
O1 O 0.0400(3) 1.2762(4) 0.51012(17) 0.0425(6) Uani 1 1 d . .
O2 O 0.1768(3) 0.6432(3) 1.00132(16) 0.0329(5) Uani 1 1 d . .
H2 H 0.2546 0.6065 1.0482 0.049 Uiso 1 1 calc R U
O3 O 0.5946(2) 0.9707(3) 0.85313(14) 0.0296(5) Uani 1 1 d . .

loop_
_atom_site_aniso_label
_atom_site_aniso_U_11
_atom_site_aniso_U_22
_atom_site_aniso_U_33
_atom_site_aniso_U_23
_atom_site_aniso_U_13
_atom_site_aniso_U_12
C1 0.0188(11) 0.0219(14) 0.0232(12) -0.0015(10) 0.0029(9) -0.0012(9)
C2 0.0205(12) 0.0290(15) 0.0266(13) 0.0002(11) 0.0049(10) -0.0035(11)
C3 0.0258(13) 0.0406(18) 0.0251(13) 0.0026(12) 0.0056(10) -0.0024(12)
C4 0.0239(12) 0.0347(16) 0.0223(12) 0.0021(12) 0.0016(10) -0.0030(12)
C5 0.0204(12) 0.0293(15) 0.0214(12) 0.0030(11) 0.0038(9) 0.0016(10)
C6 0.0184(11) 0.0232(14) 0.0221(11) -0.0013(10) 0.0028(9) -0.0037(10)
C7 0.0191(11) 0.0235(14) 0.0283(13) 0.0037(11) 0.0044(10) -0.0006(10)
C8 0.0251(12) 0.0237(14) 0.0277(13) 0.0054(11) 0.0081(10) 0.0030(11)
C9 0.0274(14) 0.0323(16) 0.0283(14) 0.0089(12) 0.0096(11) 0.0048(12)
C10 0.0417(16) 0.0296(16) 0.0246(13) 0.0023(11) 0.0101(11) 0.0032(13)
C11 0.0367(14) 0.0255(15) 0.0210(12) -0.0020(11) 0.0036(10) -0.0082(12)
C12 0.0225(12) 0.0185(13) 0.0239(12) -0.0005(11) 0.0030(9) -0.0020(10)
C13 0.0220(12) 0.0282(15) 0.0286(13) -0.0016(11) 0.0047(10) -0.0011(11)
C14 0.0389(15) 0.0219(15) 0.0299(13) 0.0036(11) 0.0089(11) 0.0035(11)
C15 0.0217(13) 0.0423(18) 0.0295(13) 0.0068(13) 0.0053(10) 0.0048(11)
N1 0.0256(11) 0.0210(11) 0.0230(10) 0.0016(10) 0.0041(8) -0.0034(9)
N2 0.0368(13) 0.0312(15) 0.0519(17) -0.0089(12) 0.0093(12) 0.0001(11)
O1 0.0340(12) 0.0636(18) 0.0300(10) 0.0167(11) 0.0050(9) 0.0088(10)
O2 0.0300(10) 0.0257(11) 0.0396(11) 0.0119(9) -0.0062(8) -0.0032(8)
O3 0.0207(9) 0.0421(12) 0.0252(9) -0.0019(9) 0.0009(7) -0.0067(9)

loop_
_atom_type_symbol
_atom_type_description
_atom_type_scat_dispersion_real
_atom_type_scat_dispersion_imag
_atom_type_scat_source
C C 0.0181 0.0091 'International Tables Vol C Tables 4.2.6.8 and 6.1.1.4'
H H 0.0000 0.0000 'International Tables Vol C Tables 4.2.6.8 and 6.1.1.4'
N N 0.0311 0.0180 'International Tables Vol C Tables 4.2.6.8 and 6.1.1.4'
O O 0.0492 0.0322 'International Tables Vol C Tables 4.2.6.8 and 6.1.1.4'

loop_
_geom_angle_atom_site_label_1
_geom_angle_atom_site_label_2
_geom_angle_atom_site_label_3
_geom_angle
C13 C1 C12 104.4(2)
C13 C1 C2 106.9(2)
C12 C1 C2 108.7(2)
C13 C1 C6 107.7(2)
C12 C1 C6 116.1(2)
C2 C1 C6 112.4(2)
C3 C2 C1 110.8(2)
C3 C2 H2A 109.5
C1 C2 H2A 109.5
C3 C2 H2B 109.5
C1 C2 H2B 109.5
H2A C2 H2B 108.1
C4 C3 C2 111.7(2)
C4 C3 H3A 109.3
C2 C3 H3A 109.3
C4 C3 H3B 109.3
C2 C3 H3B 109.3
H3A C3 H3B 107.9
O1 C4 C3 121.7(2)
O1 C4 C5 121.0(3)
C3 C4 C5 117.3(2)
C15 C5 C14 108.5(2)
C15 C5 C4 107.9(2)
C14 C5 C4 106.0(2)
C15 C5 C6 109.7(2)
C14 C5 C6 116.6(2)
C4 C5 C6 107.7(2)
C7 C6 C5 116.6(2)
C7 C6 C1 109.0(2)
C5 C6 C1 113.9(2)
C7 C6 H6 105.4
C5 C6 H6 105.4
C1 C6 H6 105.4
C8 C7 C6 113.2(2)
C8 C7 H7A 108.9
C6 C7 H7A 108.9
C8 C7 H7B 108.9
C6 C7 H7B 108.9
H7A C7 H7B 107.8
N1 C8 C7 111.7(2)
N1 C8 C9 101.9(2)
C7 C8 C9 115.8(2)
N1 C8 H8 109.0
C7 C8 H8 109.0
C9 C8 H8 109.0
O2 C9 C8 109.7(2)
O2 C9 C10 113.7(2)
C8 C9 C10 101.7(2)
O2 C9 H9 110.5
C8 C9 H9 110.5
C10 C9 H9 110.5
C9 C10 C11 104.6(2)
C9 C10 H10A 110.8
C11 C10 H10A 110.8
C9 C10 H10B 110.8
C11 C10 H10B 110.8
H10A C10 H10B 108.9
N1 C11 C10 103.3(2)
N1 C11 H11A 111.1
C10 C11 H11A 111.1
N1 C11 H11B 111.1
C10 C11 H11B 111.1
H11A C11 H11B 109.1
O3 C12 N1 122.6(2)
O3 C12 C1 118.1(2)
N1 C12 C1 119.2(2)
N2 C13 C1 178.5(3)
C5 C14 H14A 109.5
C5 C14 H14B 109.5
H14A C14 H14B 109.5
C5 C14 H14C 109.5
H14A C14 H14C 109.5
H14B C14 H14C 109.5
C5 C15 H15A 109.5
C5 C15 H15B 109.5
H15A C15 H15B 109.5
C5 C15 H15C 109.5
H15A C15 H15C 109.5
H15B C15 H15C 109.5
C12 N1 C11 121.9(2)
C12 N1 C8 126.3(2)
C11 N1 C8 111.15(19)
C9 O2 H2 109.5

loop_
_geom_bond_atom_site_label_1
_geom_bond_atom_site_label_2
_geom_bond_distance
C1 C13 1.481(4)
C1 C12 1.546(3)
C1 C2 1.554(4)
C1 C6 1.566(3)
C2 C3 1.529(4)
C2 H2A 0.9900
C2 H2B 0.9900
C3 C4 1.510(4)
C3 H3A 0.9900
C3 H3B 0.9900
C4 O1 1.204(4)
C4 C5 1.544(4)
C5 C15 1.536(3)
C5 C14 1.542(4)
C5 C6 1.554(4)
C6 C7 1.532(3)
C6 H6 1.0000
C7 C8 1.512(4)
C7 H7A 0.9900
C7 H7B 0.9900
C8 N1 1.480(3)
C8 C9 1.525(4)
C8 H8 1.0000
C9 O2 1.413(4)
C9 C10 1.528(4)
C9 H9 1.0000
C10 C11 1.539(4)
C10 H10A 0.9900
C10 H10B 0.9900
C11 N1 1.476(3)
C11 H11A 0.9900
C11 H11B 0.9900
C12 O3 1.242(3)
C12 N1 1.333(3)
C13 N2 1.155(4)
C14 H14A 0.9800
C14 H14B 0.9800
C14 H14C 0.9800
C15 H15A 0.9800
C15 H15B 0.9800
C15 H15C 0.9800
O2 H2 0.8400
